data_2232056
loop_
_publ_author_name
'Wang, Zong-cheng'
'Cheng, Jing-li'
'Zhao, Jin-hao'
'Yu, Feng'

_publ_section_title
;
 3-<i>tert</i>-Butyl-2-oxo-1-oxaspiro[4.5]dec-3-en-4-yl 4-chlorobenzoate
;
_journal_coeditor_code SI2372
_journal_issue 10
_journal_name_full 'Acta Crystallographica Section E'
_journal_page_first o2804
_journal_paper_doi 10.1107/S1600536811034684
_journal_volume 67
_journal_year 2011
_chemical_formula_iupac 'C20 H23 Cl O4'
_chemical_formula_moiety 'C20 H23 Cl O4'
_chemical_formula_sum 'C20 H23 Cl O4'
_chemical_formula_weight 362.83
_chemical_name_systematic
;
3-<i>tert</i>-Butyl-2-oxo-1-oxaspiro[4.5]dec-3-en-4-yl 4-chlorobenzoate
;
_space_group_IT_number 43
_symmetry_cell_setting orthorhombic
_symmetry_space_group_name_Hall 'F 2 -2d'
_symmetry_space_group_name_H-M 'F d d 2'
_atom_sites_solution_hydrogens geom
_atom_sites_solution_primary direct
_atom_sites_solution_secondary difmap
_audit_creation_method SHELXL-97
_cell_angle_alpha 90.000
_cell_angle_beta 90.000
_cell_angle_gamma 90.000
_cell_formula_units_Z 32
_cell_length_a 36.8219(15)
_cell_length_b 15.9526(7)
_cell_length_c 25.9325(9)
_cell_measurement_reflns_used 23569
_cell_measurement_temperature 296.0(10)
_cell_measurement_theta_max 27.4
_cell_measurement_theta_min 3.0
_cell_volume 15232.9(11)
_computing_cell_refinement 'PROCESS-AUTO (Rigaku, 2006)'
_computing_data_collection 'PROCESS-AUTO (Rigaku, 2006)'
_computing_data_reduction 'CrystalStructure (Rigaku Americas & Rigaku, 2007)'
_computing_molecular_graphics 'ORTEP-3 for Windows (Farrugia, 1997)'
_computing_publication_material 'WinGX (Farrugia, 1999)'
_computing_structure_refinement 'SHELXL97 (Sheldrick, 2008)'
_computing_structure_solution 'SHELXS97 (Sheldrick, 2008)'
_diffrn_ambient_temperature 296.0(10)
_diffrn_detector_area_resol_mean 10.00
_diffrn_measured_fraction_theta_full 0.997
_diffrn_measured_fraction_theta_max 0.997
_diffrn_measurement_device_type 'Rigaku R-AXIS RAPID'
_diffrn_measurement_method \w
_diffrn_radiation_monochromator graphite
_diffrn_radiation_source 'rolling anode'
_diffrn_radiation_type MoK\a
_diffrn_radiation_wavelength 0.71073
_diffrn_reflns_av_R_equivalents 0.0428
_diffrn_reflns_av_sigmaI/netI 0.0409
_diffrn_reflns_limit_h_max 47
_diffrn_reflns_limit_h_min -46
_diffrn_reflns_limit_k_max 20
_diffrn_reflns_limit_k_min -20
_diffrn_reflns_limit_l_max 33
_diffrn_reflns_limit_l_min -33
_diffrn_reflns_number 35855
_diffrn_reflns_theta_full 27.42
_diffrn_reflns_theta_max 27.42
_diffrn_reflns_theta_min 3.00
_exptl_absorpt_coefficient_mu 0.221
_exptl_absorpt_correction_T_max 0.9071
_exptl_absorpt_correction_T_min 0.8956
_exptl_absorpt_correction_type multi-scan
_exptl_absorpt_process_details '(ABSCOR; Higashi, 1995)'
_exptl_crystal_colour colorless
_exptl_crystal_density_diffrn 1.266
_exptl_crystal_density_method 'not measured'
_exptl_crystal_description chunk
_exptl_crystal_F_000 6144
_exptl_crystal_size_max 0.51
_exptl_crystal_size_mid 0.48
_exptl_crystal_size_min 0.45
_refine_diff_density_max 0.181
_refine_diff_density_min -0.316
_refine_ls_abs_structure_details 'Flack (1983), 4227 Friedel pairs'
_refine_ls_abs_structure_Flack -0.03(5)
_refine_ls_extinction_method none
_refine_ls_goodness_of_fit_ref 1.037
_refine_ls_hydrogen_treatment constr
_refine_ls_matrix_type full
_refine_ls_number_parameters 457
_refine_ls_number_reflns 8661
_refine_ls_number_restraints 1
_refine_ls_restrained_S_all 1.037
_refine_ls_R_factor_all 0.0841
_refine_ls_R_factor_gt 0.0348
_refine_ls_shift/su_max 0.000
_refine_ls_shift/su_mean 0.000
_refine_ls_structure_factor_coef Fsqd
_refine_ls_weighting_details 'calc w=1/[\s^2^(Fo^2^)+(0.0399P)^2^+3.4469P] where P=(Fo^2^+2Fc^2^)/3'
_refine_ls_weighting_scheme calc
_refine_ls_wR_factor_gt 0.0731
_refine_ls_wR_factor_ref 0.0947
_reflns_number_gt 5087
_reflns_number_total 8661
_reflns_threshold_expression I>2\s(I)
_cod_data_source_file si2372.cif
_cod_data_source_block I
_cod_database_code 2232056
_cod_database_fobs_code 2232056

loop_
_symmetry_equiv_pos_as_xyz
'x, y, z'
'-x, -y, z'
'-x+1/4, y+1/4, z+1/4'
'x+1/4, -y+1/4, z+1/4'
'x, y+1/2, z+1/2'
'-x, -y+1/2, z+1/2'
'-x+1/4, y+3/4, z+3/4'
'x+1/4, -y+3/4, z+3/4'
'x+1/2, y, z+1/2'
'-x+1/2, -y, z+1/2'
'-x+3/4, y+1/4, z+3/4'
'x+3/4, -y+1/4, z+3/4'
'x+1/2, y+1/2, z'
'-x+1/2, -y+1/2, z'
'-x+3/4, y+3/4, z+1/4'
'x+3/4, -y+3/4, z+1/4'

loop_
_atom_site_type_symbol
_atom_site_label
_atom_site_fract_x
_atom_site_fract_y
_atom_site_fract_z
_atom_site_U_iso_or_equiv
_atom_site_adp_type
_atom_site_calc_flag
_atom_site_refinement_flags
_atom_site_occupancy
_atom_site_symmetry_multiplicity
Cl Cl1A 0.00315(2) 0.38122(5) 0.00660(3) 0.0727(2) Uani d . 1 1
Cl Cl1B -0.02194(3) 0.11218(7) 0.13048(3) 0.1022(3) Uani d . 1 1
O O3B 0.06396(4) 0.16471(9) 0.35364(5) 0.0471(4) Uani d . 1 1
O O3A 0.09043(4) 0.47091(10) 0.22402(5) 0.0505(4) Uani d . 1 1
O O1A 0.14790(4) 0.46113(10) 0.33631(5) 0.0552(4) Uani d . 1 1
O O1B 0.11282(5) 0.08114(12) 0.46213(5) 0.0638(5) Uani d . 1 1
C C4B 0.09622(6) 0.06880(15) 0.41161(7) 0.0467(6) Uani d . 1 1
O O4B 0.00787(5) 0.14032(14) 0.38558(7) 0.0771(6) Uani d . 1 1
C C3A 0.10596(6) 0.48188(14) 0.27256(7) 0.0452(5) Uani d . 1 1
C C2B 0.08669(6) 0.20953(15) 0.43892(7) 0.0461(5) Uani d . 1 1
O O2A 0.12617(5) 0.55399(11) 0.39264(6) 0.0684(5) Uani d . 1 1
O O2B 0.12353(6) 0.18768(14) 0.51548(7) 0.0878(7) Uani d . 1 1
C C3B 0.08012(6) 0.15335(14) 0.40187(7) 0.0426(5) Uani d . 1 1
O O4A 0.04964(5) 0.38007(13) 0.25749(7) 0.0760(6) Uani d . 1 1
C C14B 0.02723(7) 0.14902(15) 0.34900(9) 0.0495(5) Uani d . 1 1
C C15A 0.04755(6) 0.41041(15) 0.16718(8) 0.0473(5) Uani d . 1 1
C C4A 0.13868(6) 0.43041(15) 0.28488(8) 0.0456(5) Uani d . 1 1
C C2A 0.09730(6) 0.53748(15) 0.30876(8) 0.0475(5) Uani d . 1 1
C C18A 0.02002(7) 0.39289(16) 0.06878(9) 0.0536(6) Uani d . 1 1
C C10B 0.07750(7) 0.30075(14) 0.44688(8) 0.0507(6) Uani d . 1 1
C C15B 0.01616(7) 0.14247(15) 0.29445(8) 0.0483(6) Uani d . 1 1
C C1A 0.12374(6) 0.52220(16) 0.35084(8) 0.0521(6) Uani d . 1 1
C C1B 0.10901(8) 0.16266(17) 0.47698(9) 0.0575(7) Uani d . 1 1
C C9A 0.13225(7) 0.33631(15) 0.28790(9) 0.0549(6) Uani d . 1 1
H H9A1 0.1132 0.3250 0.3127 0.066 Uiso calc R 1 1
H H9A2 0.1242 0.3160 0.2545 0.066 Uiso calc R 1 1
C C5B 0.12637(7) 0.04672(16) 0.37402(9) 0.0545(6) Uani d . 1 1
H H5B1 0.1447 0.0905 0.3746 0.065 Uiso calc R 1 1
H H5B2 0.1165 0.0438 0.3394 0.065 Uiso calc R 1 1
C C10A 0.06847(7) 0.60518(16) 0.31275(9) 0.0575(6) Uani d . 1 1
C C13B 0.05873(8) 0.31114(17) 0.49930(9) 0.0637(7) Uani d . 1 1
H H13A 0.0366 0.2792 0.4997 0.096 Uiso calc R 1 1
H H13B 0.0532 0.3693 0.5049 0.096 Uiso calc R 1 1
H H13C 0.0746 0.2915 0.5261 0.096 Uiso calc R 1 1
C C16A 0.06230(7) 0.45537(17) 0.12668(9) 0.0604(7) Uani d . 1 1
H H16A 0.0815 0.4919 0.1326 0.072 Uiso calc R 1 1
C C18B -0.00723(8) 0.12364(18) 0.19398(10) 0.0672(7) Uani d . 1 1
C C14A 0.06147(7) 0.41611(16) 0.22033(9) 0.0530(6) Uani d . 1 1
C C17A 0.04845(7) 0.44605(18) 0.07712(9) 0.0654(7) Uani d . 1 1
H H17A 0.0585 0.4759 0.0498 0.078 Uiso calc R 1 1
C C9B 0.06823(8) -0.00147(16) 0.41604(9) 0.0601(7) Uani d . 1 1
H H9B1 0.0507 0.0128 0.4425 0.072 Uiso calc R 1 1
H H9B2 0.0553 -0.0068 0.3836 0.072 Uiso calc R 1 1
C C17B 0.02832(8) 0.14396(19) 0.20332(9) 0.0705(8) Uani d . 1 1
H H17B 0.0444 0.1510 0.1760 0.085 Uiso calc R 1 1
C C5A 0.17047(7) 0.44987(17) 0.24881(10) 0.0603(6) Uani d . 1 1
H H5A1 0.1636 0.4361 0.2137 0.072 Uiso calc R 1 1
H H5A2 0.1757 0.5094 0.2501 0.072 Uiso calc R 1 1
C C20A 0.01904(7) 0.35653(18) 0.15744(10) 0.0624(7) Uani d . 1 1
H H20A 0.0091 0.3257 0.1844 0.075 Uiso calc R 1 1
C C12B 0.05240(9) 0.33359(18) 0.40462(10) 0.0737(8) Uani d . 1 1
H H12A 0.0638 0.3265 0.3716 0.110 Uiso calc R 1 1
H H12B 0.0476 0.3920 0.4104 0.110 Uiso calc R 1 1
H H12C 0.0300 0.3029 0.4053 0.110 Uiso calc R 1 1
C C8B 0.08588(9) -0.08465(18) 0.42932(11) 0.0753(8) Uani d . 1 1
H H8B1 0.0958 -0.0818 0.4639 0.090 Uiso calc R 1 1
H H8B2 0.0676 -0.1285 0.4287 0.090 Uiso calc R 1 1
C C8A 0.16645(8) 0.28981(18) 0.30364(10) 0.0675(7) Uani d . 1 1
H H8A1 0.1735 0.3070 0.3381 0.081 Uiso calc R 1 1
H H8A2 0.1616 0.2301 0.3044 0.081 Uiso calc R 1 1
C C16B 0.04022(7) 0.15393(17) 0.25371(9) 0.0599(7) Uani d . 1 1
H H16B 0.0643 0.1683 0.2602 0.072 Uiso calc R 1 1
C C20B -0.01944(7) 0.12262(18) 0.28364(10) 0.0630(7) Uani d . 1 1
H H20B -0.0358 0.1156 0.3107 0.076 Uiso calc R 1 1
C C6B 0.14402(8) -0.03720(19) 0.38767(10) 0.0704(8) Uani d . 1 1
H H6B1 0.1617 -0.0518 0.3614 0.084 Uiso calc R 1 1
H H6B2 0.1567 -0.0320 0.4203 0.084 Uiso calc R 1 1
C C19A 0.00512(7) 0.34772(18) 0.10824(10) 0.0634(7) Uani d . 1 1
H H19A -0.0142 0.3115 0.1021 0.076 Uiso calc R 1 1
C C11B 0.11281(9) 0.3518(2) 0.44694(12) 0.0801(8) Uani d . 1 1
H H11A 0.1289 0.3303 0.4729 0.120 Uiso calc R 1 1
H H11B 0.1074 0.4095 0.4542 0.120 Uiso calc R 1 1
H H11C 0.1242 0.3477 0.4138 0.120 Uiso calc R 1 1
C C6A 0.20449(7) 0.40152(19) 0.26288(12) 0.0722(8) Uani d . 1 1
H H6A1 0.2136 0.4217 0.2957 0.087 Uiso calc R 1 1
H H6A2 0.2230 0.4115 0.2370 0.087 Uiso calc R 1 1
C C19B -0.03141(8) 0.1130(2) 0.23358(11) 0.0716(8) Uani d . 1 1
H H19B -0.0555 0.0995 0.2268 0.086 Uiso calc R 1 1
C C7B 0.11592(9) -0.10624(18) 0.39169(12) 0.0777(9) Uani d . 1 1
H H7B1 0.1277 -0.1576 0.4027 0.093 Uiso calc R 1 1
H H7B2 0.1054 -0.1162 0.3579 0.093 Uiso calc R 1 1
C C13A 0.04307(9) 0.5836(3) 0.35757(13) 0.0980(11) Uani d . 1 1
H H13D 0.0310 0.5316 0.3505 0.147 Uiso calc R 1 1
H H13E 0.0254 0.6273 0.3616 0.147 Uiso calc R 1 1
H H13F 0.0570 0.5784 0.3887 0.147 Uiso calc R 1 1
C C11A 0.08709(10) 0.68975(19) 0.32289(14) 0.0935(10) Uani d . 1 1
H H11D 0.1028 0.6848 0.3523 0.140 Uiso calc R 1 1
H H11E 0.0690 0.7317 0.3295 0.140 Uiso calc R 1 1
H H11F 0.1011 0.7055 0.2932 0.140 Uiso calc R 1 1
C C12A 0.04636(9) 0.6131(2) 0.26344(12) 0.0845(9) Uani d . 1 1
H H12D 0.0624 0.6222 0.2348 0.127 Uiso calc R 1 1
H H12E 0.0299 0.6596 0.2664 0.127 Uiso calc R 1 1
H H12F 0.0328 0.5625 0.2579 0.127 Uiso calc R 1 1
C C7A 0.19715(8) 0.30731(19) 0.26668(11) 0.0763(8) Uani d . 1 1
H H7A1 0.1910 0.2856 0.2328 0.092 Uiso calc R 1 1
H H7A2 0.2189 0.2789 0.2784 0.092 Uiso calc R 1 1

loop_
_atom_site_aniso_label
_atom_site_aniso_U_11
_atom_site_aniso_U_22
_atom_site_aniso_U_33
_atom_site_aniso_U_12
_atom_site_aniso_U_13
_atom_site_aniso_U_23
Cl1A 0.0826(5) 0.0781(5) 0.0572(3) -0.0129(4) -0.0235(3) -0.0028(3)
Cl1B 0.1008(6) 0.1441(8) 0.0616(4) 0.0026(6) -0.0333(4) -0.0192(5)
O3B 0.0463(9) 0.0587(10) 0.0363(7) 0.0007(7) -0.0071(7) 0.0026(7)
O3A 0.0469(9) 0.0613(11) 0.0432(8) -0.0049(8) -0.0076(7) -0.0006(7)
O1A 0.0593(10) 0.0574(11) 0.0489(9) 0.0069(9) -0.0143(7) -0.0063(7)
O1B 0.0859(13) 0.0657(12) 0.0397(8) 0.0273(10) -0.0176(8) -0.0091(7)
C4B 0.0530(14) 0.0533(15) 0.0339(10) 0.0090(12) -0.0066(10) -0.0020(9)
O4B 0.0585(11) 0.1249(17) 0.0479(10) 0.0007(11) 0.0076(9) 0.0064(10)
C3A 0.0433(13) 0.0530(14) 0.0394(11) -0.0025(11) -0.0063(9) -0.0005(10)
C2B 0.0473(13) 0.0521(14) 0.0388(11) 0.0060(11) -0.0014(10) -0.0052(10)
O2A 0.0865(13) 0.0700(12) 0.0488(10) 0.0029(10) -0.0108(9) -0.0148(8)
O2B 0.1064(16) 0.1009(16) 0.0560(11) 0.0312(12) -0.0353(11) -0.0297(10)
C3B 0.0415(12) 0.0527(14) 0.0336(10) 0.0053(11) -0.0037(9) 0.0018(9)
O4A 0.0680(12) 0.1066(16) 0.0534(10) -0.0288(11) -0.0034(9) 0.0105(10)
C14B 0.0485(14) 0.0557(15) 0.0442(12) 0.0040(11) -0.0038(11) 0.0032(11)
C15A 0.0373(13) 0.0549(15) 0.0496(13) -0.0006(11) -0.0016(10) -0.0049(10)
C4A 0.0450(14) 0.0496(14) 0.0424(12) 0.0012(11) -0.0049(10) -0.0026(9)
C2A 0.0481(14) 0.0482(14) 0.0463(11) -0.0012(11) -0.0010(10) -0.0028(10)
C18A 0.0533(15) 0.0560(16) 0.0514(13) -0.0021(13) -0.0096(11) -0.0054(11)
C10B 0.0549(15) 0.0463(14) 0.0511(13) 0.0014(12) 0.0037(11) -0.0051(10)
C15B 0.0454(14) 0.0526(14) 0.0467(12) 0.0011(11) -0.0034(10) -0.0010(10)
C1A 0.0591(15) 0.0510(15) 0.0463(13) -0.0039(12) -0.0049(12) -0.0016(11)
C1B 0.0695(17) 0.0637(18) 0.0395(12) 0.0176(14) -0.0093(11) -0.0134(11)
C9A 0.0588(16) 0.0522(16) 0.0537(13) -0.0008(12) 0.0009(11) -0.0020(11)
C5B 0.0566(15) 0.0569(15) 0.0501(13) 0.0104(13) -0.0010(11) -0.0040(11)
C10A 0.0542(16) 0.0559(16) 0.0625(14) 0.0087(13) -0.0006(12) -0.0021(12)
C13B 0.0682(18) 0.0570(17) 0.0660(16) 0.0004(13) 0.0135(13) -0.0097(12)
C16A 0.0584(16) 0.0678(17) 0.0549(14) -0.0184(14) -0.0150(12) 0.0003(12)
C18B 0.0636(18) 0.080(2) 0.0574(16) 0.0047(15) -0.0194(14) -0.0102(13)
C14A 0.0438(14) 0.0639(17) 0.0511(14) -0.0041(12) -0.0033(11) -0.0027(11)
C17A 0.0676(18) 0.0726(19) 0.0559(15) -0.0179(16) -0.0073(13) 0.0042(12)
C9B 0.0722(18) 0.0527(16) 0.0555(14) 0.0073(14) 0.0096(12) 0.0060(11)
C17B 0.0606(18) 0.102(2) 0.0485(14) 0.0078(16) -0.0032(12) -0.0051(14)
C5A 0.0523(16) 0.0625(17) 0.0663(15) -0.0018(13) 0.0018(12) 0.0036(13)
C20A 0.0538(16) 0.0760(19) 0.0574(15) -0.0153(14) 0.0002(12) 0.0018(13)
C12B 0.096(2) 0.0543(17) 0.0706(17) 0.0217(16) -0.0108(15) 0.0028(13)
C8B 0.098(2) 0.0517(16) 0.0758(17) 0.0111(16) 0.0108(16) 0.0106(13)
C8A 0.078(2) 0.0539(16) 0.0701(16) 0.0110(14) -0.0010(14) 0.0011(13)
C16B 0.0452(14) 0.087(2) 0.0481(12) 0.0002(13) -0.0070(11) -0.0034(13)
C20B 0.0513(16) 0.080(2) 0.0578(14) -0.0044(14) -0.0052(12) 0.0027(12)
C6B 0.0674(18) 0.079(2) 0.0644(16) 0.0294(16) 0.0015(14) -0.0047(14)
C19A 0.0545(16) 0.0729(19) 0.0629(16) -0.0197(14) -0.0072(13) -0.0053(13)
C11B 0.074(2) 0.074(2) 0.092(2) -0.0198(16) 0.0185(16) -0.0087(16)
C6A 0.0496(16) 0.084(2) 0.0828(19) 0.0053(15) -0.0017(14) 0.0033(15)
C19B 0.0476(16) 0.094(2) 0.0733(18) -0.0087(15) -0.0174(14) -0.0020(15)
C7B 0.099(2) 0.0539(18) 0.0800(19) 0.0233(17) 0.0050(17) -0.0001(14)
C13A 0.079(2) 0.119(3) 0.097(2) 0.024(2) 0.0287(19) 0.003(2)
C11A 0.093(3) 0.0528(19) 0.134(3) 0.0112(18) -0.022(2) -0.0092(17)
C12A 0.074(2) 0.085(2) 0.094(2) 0.0278(17) -0.0163(18) -0.0042(17)
C7A 0.0649(18) 0.074(2) 0.090(2) 0.0238(15) 0.0024(16) -0.0002(15)

loop_
_atom_type_symbol
_atom_type_description
_atom_type_scat_dispersion_real
_atom_type_scat_dispersion_imag
_atom_type_scat_source
C C 0.0033 0.0016 'International Tables Vol C Tables 4.2.6.8 and 6.1.1.4'
H H 0.0000 0.0000 'International Tables Vol C Tables 4.2.6.8 and 6.1.1.4'
O O 0.0106 0.0060 'International Tables Vol C Tables 4.2.6.8 and 6.1.1.4'
Cl Cl 0.1484 0.1585 'International Tables Vol C Tables 4.2.6.8 and 6.1.1.4'

loop_
_geom_angle_atom_site_label_1
_geom_angle_atom_site_label_2
_geom_angle_atom_site_label_3
_geom_angle
C14B O3B C3B 118.14(17)
C14A O3A C3A 117.29(17)
C1A O1A C4A 109.78(16)
C1B O1B C4B 109.84(17)
O1B C4B C3B 101.30(17)
O1B C4B C5B 107.55(18)
C3B C4B C5B 113.00(18)
O1B C4B C9B 108.31(18)
C3B C4B C9B 114.03(19)
C5B C4B C9B 111.8(2)
C2A C3A O3A 128.5(2)
C2A C3A C4A 114.14(18)
O3A C3A C4A 117.10(18)
C3B C2B C1B 103.89(19)
C3B C2B C10B 134.8(2)
C1B C2B C10B 121.23(18)
C2B C3B O3B 129.3(2)
C2B C3B C4B 114.34(18)
O3B C3B C4B 115.93(17)
O4B C14B O3B 122.4(2)
O4B C14B C15B 126.0(2)
O3B C14B C15B 111.53(19)
C20A C15A C16A 118.9(2)
C20A C15A C14A 118.3(2)
C16A C15A C14A 122.8(2)
O1A C4A C3A 101.45(16)
O1A C4A C9A 108.68(17)
C3A C4A C9A 115.34(19)
O1A C4A C5A 108.20(19)
C3A C4A C5A 112.03(18)
C9A C4A C5A 110.5(2)
C3A C2A C1A 104.6(2)
C3A C2A C10A 133.6(2)
C1A C2A C10A 121.7(2)
C17A C18A C19A 121.1(2)
C17A C18A Cl1A 119.2(2)
C19A C18A Cl1A 119.66(19)
C2B C10B C12B 111.63(19)
C2B C10B C13B 109.07(19)
C12B C10B C13B 109.1(2)
C2B C10B C11B 108.8(2)
C12B C10B C11B 109.4(2)
C13B C10B C11B 108.9(2)
C20B C15B C16B 118.8(2)
C20B C15B C14B 118.3(2)
C16B C15B C14B 122.9(2)
O2A C1A O1A 120.0(2)
O2A C1A C2A 130.1(2)
O1A C1A C2A 109.88(18)
O2B C1B O1B 120.4(2)
O2B C1B C2B 129.1(2)
O1B C1B C2B 110.44(18)
C8A C9A C4A 111.5(2)
C8A C9A H9A1 109.3
C4A C9A H9A1 109.3
C8A C9A H9A2 109.3
C4A C9A H9A2 109.3
H9A1 C9A H9A2 108.0
C4B C5B C6B 111.4(2)
C4B C5B H5B1 109.3
C6B C5B H5B1 109.3
C4B C5B H5B2 109.3
C6B C5B H5B2 109.3
H5B1 C5B H5B2 108.0
C2A C10A C12A 112.1(2)
C2A C10A C13A 108.6(2)
C12A C10A C13A 109.3(3)
C2A C10A C11A 108.9(2)
C12A C10A C11A 108.1(2)
C13A C10A C11A 109.9(3)
C10B C13B H13A 109.5
C10B C13B H13B 109.5
H13A C13B H13B 109.5
C10B C13B H13C 109.5
H13A C13B H13C 109.5
H13B C13B H13C 109.5
C15A C16A C17A 120.2(2)
C15A C16A H16A 119.9
C17A C16A H16A 119.9
C19B C18B C17B 121.2(2)
C19B C18B Cl1B 119.6(2)
C17B C18B Cl1B 119.2(2)
O4A C14A O3A 121.7(2)
O4A C14A C15A 126.4(2)
O3A C14A C15A 111.9(2)
C18A C17A C16A 119.6(2)
C18A C17A H17A 120.2
C16A C17A H17A 120.2
C8B C9B C4B 111.7(2)
C8B C9B H9B1 109.3
C4B C9B H9B1 109.3
C8B C9B H9B2 109.3
C4B C9B H9B2 109.3
H9B1 C9B H9B2 107.9
C18B C17B C16B 119.7(3)
C18B C17B H17B 120.2
C16B C17B H17B 120.2
C6A C5A C4A 112.4(2)
C6A C5A H5A1 109.1
C4A C5A H5A1 109.1
C6A C5A H5A2 109.1
C4A C5A H5A2 109.1
H5A1 C5A H5A2 107.8
C15A C20A C19A 121.0(2)
C15A C20A H20A 119.5
C19A C20A H20A 119.5
C10B C12B H12A 109.5
C10B C12B H12B 109.5
H12A C12B H12B 109.5
C10B C12B H12C 109.5
H12A C12B H12C 109.5
H12B C12B H12C 109.5
C7B C8B C9B 111.4(2)
C7B C8B H8B1 109.3
C9B C8B H8B1 109.3
C7B C8B H8B2 109.3
C9B C8B H8B2 109.3
H8B1 C8B H8B2 108.0
C7A C8A C9A 111.1(2)
C7A C8A H8A1 109.4
C9A C8A H8A1 109.4
C7A C8A H8A2 109.4
C9A C8A H8A2 109.4
H8A1 C8A H8A2 108.0
C17B C16B C15B 119.9(2)
C17B C16B H16B 120.0
C15B C16B H16B 120.0
C15B C20B C19B 121.4(3)
C15B C20B H20B 119.3
C19B C20B H20B 119.3
C7B C6B C5B 111.2(2)
C7B C6B H6B1 109.4
C5B C6B H6B1 109.4
C7B C6B H6B2 109.4
C5B C6B H6B2 109.4
H6B1 C6B H6B2 108.0
C18A C19A C20A 119.3(2)
C18A C19A H19A 120.4
C20A C19A H19A 120.4
C10B C11B H11A 109.5
C10B C11B H11B 109.5
H11A C11B H11B 109.5
C10B C11B H11C 109.5
H11A C11B H11C 109.5
H11B C11B H11C 109.5
C5A C6A C7A 111.7(2)
C5A C6A H6A1 109.3
C7A C6A H6A1 109.3
C5A C6A H6A2 109.3
C7A C6A H6A2 109.3
H6A1 C6A H6A2 107.9
C18B C19B C20B 118.9(3)
C18B C19B H19B 120.5
C20B C19B H19B 120.5
C6B C7B C8B 112.2(2)
C6B C7B H7B1 109.2
C8B C7B H7B1 109.2
C6B C7B H7B2 109.2
C8B C7B H7B2 109.2
H7B1 C7B H7B2 107.9
C10A C13A H13D 109.5
C10A C13A H13E 109.5
H13D C13A H13E 109.5
C10A C13A H13F 109.5
H13D C13A H13F 109.5
H13E C13A H13F 109.5
C10A C11A H11D 109.5
C10A C11A H11E 109.5
H11D C11A H11E 109.5
C10A C11A H11F 109.5
H11D C11A H11F 109.5
H11E C11A H11F 109.5
C10A C12A H12D 109.5
C10A C12A H12E 109.5
H12D C12A H12E 109.5
C10A C12A H12F 109.5
H12D C12A H12F 109.5
H12E C12A H12F 109.5
C8A C7A C6A 110.8(2)
C8A C7A H7A1 109.5
C6A C7A H7A1 109.5
C8A C7A H7A2 109.5
C6A C7A H7A2 109.5
H7A1 C7A H7A2 108.1

loop_
_geom_bond_atom_site_label_1
_geom_bond_atom_site_label_2
_geom_bond_distance
Cl1A C18A 1.738(2)
Cl1B C18B 1.743(3)
O3B C14B 1.381(3)
O3B C3B 1.397(2)
O3A C14A 1.382(3)
O3A C3A 1.394(2)
O1A C1A 1.372(3)
O1A C4A 1.461(2)
O1B C1B 1.363(3)
O1B C4B 1.459(2)
C4B C3B 1.495(3)
C4B C5B 1.519(3)
C4B C9B 1.527(4)
O4B C14B 1.195(3)
C3A C2A 1.330(3)
C3A C4A 1.493(3)
C2B C3B 1.336(3)
C2B C1B 1.486(3)
C2B C10B 1.508(3)
O2A C1A 1.200(3)
O2B C1B 1.201(3)
O4A C14A 1.204(3)
C14B C15B 1.476(3)
C15A C20A 1.380(3)
C15A C16A 1.383(3)
C15A C14A 1.473(3)
C4A C9A 1.522(3)
C4A C5A 1.531(3)
C2A C1A 1.483(3)
C2A C10A 1.518(3)
C18A C17A 1.364(3)
C18A C19A 1.367(4)
C10B C12B 1.526(3)
C10B C13B 1.534(3)
C10B C11B 1.534(4)
C15B C20B 1.377(3)
C15B C16B 1.391(3)
C9A C8A 1.518(4)
C9A H9A1 0.9700
C9A H9A2 0.9700
C5B C6B 1.529(4)
C5B H5B1 0.9700
C5B H5B2 0.9700
C10A C12A 1.521(4)
C10A C13A 1.531(4)
C10A C11A 1.536(4)
C13B H13A 0.9600
C13B H13B 0.9600
C13B H13C 0.9600
C16A C17A 1.391(3)
C16A H16A 0.9300
C18B C19B 1.370(4)
C18B C17B 1.370(4)
C17A H17A 0.9300
C9B C8B 1.517(4)
C9B H9B1 0.9700
C9B H9B2 0.9700
C17B C16B 1.388(3)
C17B H17B 0.9300
C5A C6A 1.516(4)
C5A H5A1 0.9700
C5A H5A2 0.9700
C20A C19A 1.382(3)
C20A H20A 0.9300
C12B H12A 0.9600
C12B H12B 0.9600
C12B H12C 0.9600
C8B C7B 1.515(4)
C8B H8B1 0.9700
C8B H8B2 0.9700
C8A C7A 1.508(4)
C8A H8A1 0.9700
C8A H8A2 0.9700
C16B H16B 0.9300
C20B C19B 1.379(3)
C20B H20B 0.9300
C6B C7B 1.515(4)
C6B H6B1 0.9700
C6B H6B2 0.9700
C19A H19A 0.9300
C11B H11A 0.9600
C11B H11B 0.9600
C11B H11C 0.9600
C6A C7A 1.530(4)
C6A H6A1 0.9700
C6A H6A2 0.9700
C19B H19B 0.9300
C7B H7B1 0.9700
C7B H7B2 0.9700
C13A H13D 0.9600
C13A H13E 0.9600
C13A H13F 0.9600
C11A H11D 0.9600
C11A H11E 0.9600
C11A H11F 0.9600
C12A H12D 0.9600
C12A H12E 0.9600
C12A H12F 0.9600
C7A H7A1 0.9700
C7A H7A2 0.9700

loop_
_geom_torsion_atom_site_label_1
_geom_torsion_atom_site_label_2
_geom_torsion_atom_site_label_3
_geom_torsion_atom_site_label_4
_geom_torsion
C1B O1B C4B C3B -4.0(2)
C1B O1B C4B C5B 114.7(2)
C1B O1B C4B C9B -124.3(2)
C14A O3A C3A C2A -90.0(3)
C14A O3A C3A C4A 95.9(2)
C1B C2B C3B O3B -171.9(2)
C10B C2B C3B O3B 6.2(4)
C1B C2B C3B C4B 0.5(3)
C10B C2B C3B C4B 178.6(2)
C14B O3B C3B C2B -95.3(3)
C14B O3B C3B C4B 92.4(2)
O1B C4B C3B C2B 2.1(3)
C5B C4B C3B C2B -112.7(2)
C9B C4B C3B C2B 118.2(2)
O1B C4B C3B O3B 175.55(17)
C5B C4B C3B O3B 60.8(3)
C9B C4B C3B O3B -68.4(2)
C3B O3B C14B O4B 13.1(3)
C3B O3B C14B C15B -165.35(19)
C1A O1A C4A C3A -0.4(2)
C1A O1A C4A C9A -122.4(2)
C1A O1A C4A C5A 117.6(2)
C2A C3A C4A O1A 2.5(3)
O3A C3A C4A O1A 177.49(18)
C2A C3A C4A C9A 119.8(2)
O3A C3A C4A C9A -65.3(2)
C2A C3A C4A C5A -112.7(2)
O3A C3A C4A C5A 62.3(3)
O3A C3A C2A C1A -177.7(2)
C4A C3A C2A C1A -3.4(3)
O3A C3A C2A C10A 2.0(4)
C4A C3A C2A C10A 176.3(2)
C3B C2B C10B C12B 5.8(4)
C1B C2B C10B C12B -176.4(2)
C3B C2B C10B C13B 126.4(3)
C1B C2B C10B C13B -55.8(3)
C3B C2B C10B C11B -114.9(3)
C1B C2B C10B C11B 62.9(3)
O4B C14B C15B C20B -1.6(4)
O3B C14B C15B C20B 176.7(2)
O4B C14B C15B C16B 179.6(3)
O3B C14B C15B C16B -2.1(3)
C4A O1A C1A O2A 178.1(2)
C4A O1A C1A C2A -1.6(2)
C3A C2A C1A O2A -176.6(3)
C10A C2A C1A O2A 3.7(4)
C3A C2A C1A O1A 3.1(3)
C10A C2A C1A O1A -176.7(2)
C4B O1B C1B O2B -173.6(3)
C4B O1B C1B C2B 4.7(3)
C3B C2B C1B O2B 174.9(3)
C10B C2B C1B O2B -3.5(4)
C3B C2B C1B O1B -3.2(3)
C10B C2B C1B O1B 178.4(2)
O1A C4A C9A C8A -63.6(2)
C3A C4A C9A C8A -176.67(19)
C5A C4A C9A C8A 55.0(2)
O1B C4B C5B C6B 64.8(3)
C3B C4B C5B C6B 175.8(2)
C9B C4B C5B C6B -53.9(3)
C3A C2A C10A C12A -3.8(4)
C1A C2A C10A C12A 175.9(2)
C3A C2A C10A C13A 117.0(3)
C1A C2A C10A C13A -63.3(3)
C3A C2A C10A C11A -123.3(3)
C1A C2A C10A C11A 56.4(3)
C20A C15A C16A C17A 0.0(4)
C14A C15A C16A C17A 178.7(2)
C3A O3A C14A O4A 1.1(3)
C3A O3A C14A C15A 179.84(19)
C20A C15A C14A O4A -2.7(4)
C16A C15A C14A O4A 178.7(3)
C20A C15A C14A O3A 178.6(2)
C16A C15A C14A O3A 0.0(3)
C19A C18A C17A C16A -0.8(4)
Cl1A C18A C17A C16A -179.5(2)
C15A C16A C17A C18A 0.6(4)
O1B C4B C9B C8B -64.4(2)
C3B C4B C9B C8B -176.32(19)
C5B C4B C9B C8B 53.9(3)
C19B C18B C17B C16B 0.1(5)
Cl1B C18B C17B C16B 179.4(2)
O1A C4A C5A C6A 65.8(3)
C3A C4A C5A C6A 176.8(2)
C9A C4A C5A C6A -53.1(3)
C16A C15A C20A C19A -0.5(4)
C14A C15A C20A C19A -179.2(2)
C4B C9B C8B C7B -53.9(3)
C4A C9A C8A C7A -57.7(3)
C18B C17B C16B C15B 0.6(4)
C20B C15B C16B C17B -1.1(4)
C14B C15B C16B C17B 177.7(2)
C16B C15B C20B C19B 0.8(4)
C14B C15B C20B C19B -178.0(3)
C4B C5B C6B C7B 54.2(3)
C17A C18A C19A C20A 0.3(4)
Cl1A C18A C19A C20A 179.1(2)
C15A C20A C19A C18A 0.3(4)
C4A C5A C6A C7A 53.2(3)
C17B C18B C19B C20B -0.3(5)
Cl1B C18B C19B C20B -179.7(2)
C15B C20B C19B C18B -0.1(4)
C5B C6B C7B C8B -54.8(3)
C9B C8B C7B C6B 54.8(4)
C9A C8A C7A C6A 56.7(3)
C5A C6A C7A C8A -54.6(3)

loop_
_cod_related_entry_id
_cod_related_entry_database
_cod_related_entry_code
1 ChemSpider 30657071
